data_4122315
loop_
_publ_author_name
'Chiang, Chien-Wei'
'Kleespies, Scott T.'
'Stout, Heather D.'
'Meier, Katlyn K.'
'Li, Po-Yi'
'Bominaar, Emile L.'
'Que, Jr, Lawrence'
'M\"unck, Eckard'
'Lee, Way-Zen'

_publ_section_title
;
 Characterization of a paramagnetic mononuclear nonheme iron-superoxo
 complex.
;
_journal_issue 31
_journal_name_full 'Journal of the American Chemical Society'
_journal_page_first 10846
_journal_page_last 10849
_journal_paper_doi 10.1021/ja504410s
_journal_volume 136
_journal_year 2014
_chemical_absolute_configuration unk
_chemical_formula_moiety 'C41 H41 Fe N3 O2'
_chemical_formula_sum 'C41 H41 Fe N3 O2'
_chemical_formula_weight 663.62
_chemical_name_systematic
;
 ?
;
_space_group_IT_number 18
_symmetry_cell_setting orthorhombic
_symmetry_space_group_name_Hall 'P 2 2ab'
_symmetry_space_group_name_H-M 'P 21 21 2'
_atom_sites_solution_hydrogens geom
_atom_sites_solution_primary direct
_atom_sites_solution_secondary difmap
_audit_creation_method SHELXL-97
_cell_angle_alpha 90.00
_cell_angle_beta 90.00
_cell_angle_gamma 90.00
_cell_formula_units_Z 2
_cell_length_a 21.1630(5)
_cell_length_b 8.5919(2)
_cell_length_c 10.0756(3)
_cell_measurement_reflns_used 0
_cell_measurement_temperature 200(2)
_cell_measurement_theta_max 0
_cell_measurement_theta_min 0
_cell_volume 1832.05(8)
_computing_molecular_graphics 'Ortep-3 for Windows (Farrugia, 1997)'
_computing_publication_material 'WinGX publication routines (Farrugia, 1999)'
_computing_structure_refinement 'SHELXL-97 (Sheldrick, 1997)'
_computing_structure_solution 'SIR92 (Giacovazzo et al, 1993)'
_diffrn_ambient_temperature 200(2)
_diffrn_measured_fraction_theta_full 0.997
_diffrn_measured_fraction_theta_max 0.997
_diffrn_radiation_monochromator graphite
_diffrn_radiation_source 'fine-focus sealed tube'
_diffrn_radiation_type MoK\a
_diffrn_radiation_wavelength 0.71073
_diffrn_reflns_av_R_equivalents 0.0298
_diffrn_reflns_av_sigmaI/netI 0.0268
_diffrn_reflns_limit_h_max 25
_diffrn_reflns_limit_h_min -21
_diffrn_reflns_limit_k_max 10
_diffrn_reflns_limit_k_min -10
_diffrn_reflns_limit_l_max 11
_diffrn_reflns_limit_l_min -11
_diffrn_reflns_number 15293
_diffrn_reflns_theta_full 25.02
_diffrn_reflns_theta_max 25.02
_diffrn_reflns_theta_min 1.92
_exptl_absorpt_coefficient_mu 0.449
_exptl_absorpt_correction_T_max 0.7904
_exptl_absorpt_correction_T_min 0.7295
_exptl_absorpt_correction_type multi-scan
_exptl_absorpt_process_details SADABS
_exptl_crystal_colour purple
_exptl_crystal_density_diffrn 1.203
_exptl_crystal_density_method 'not measured'
_exptl_crystal_description prism
_exptl_crystal_F_000 700
_exptl_crystal_size_max 0.75
_exptl_crystal_size_mid 0.60
_exptl_crystal_size_min 0.55
_platon_squeeze_details
; 
Squeeze Void volume and electron count are consistent with CH2Cl2 moluecules which are 
dissordered with 1 on one position and 2 on the second as well as being located on a 2-fold access. 
This is consistent with the elemental analysis which required the inclusion of CH2Cl2.
;
_refine_diff_density_max 0.560
_refine_diff_density_min -0.491
_refine_diff_density_rms 0.162
_refine_ls_abs_structure_details 'Flack H D (1983), Acta Cryst. A39, 876-881'
_refine_ls_abs_structure_Flack 0.06(3)
_refine_ls_extinction_method none
_refine_ls_goodness_of_fit_ref 0.991
_refine_ls_hydrogen_treatment constr
_refine_ls_matrix_type full
_refine_ls_number_parameters 214
_refine_ls_number_reflns 3217
_refine_ls_number_restraints 0
_refine_ls_restrained_S_all 0.991
_refine_ls_R_factor_all 0.0460
_refine_ls_R_factor_gt 0.0444
_refine_ls_shift/su_max 0.000
_refine_ls_shift/su_mean 0.000
_refine_ls_structure_factor_coef Fsqd
_refine_ls_weighting_details 'calc w=1/[\s^2^(Fo^2^)+(0.0995P)^2^+1.4213P] where P=(Fo^2^+2Fc^2^)/3'
_refine_ls_weighting_scheme calc
_refine_ls_wR_factor_gt 0.1418
_refine_ls_wR_factor_ref 0.1434
_reflns_number_gt 3057
_reflns_number_total 3217
_reflns_threshold_expression >2sigma(I)
_cod_data_source_file ja504410s_si_002.cif
_cod_data_source_block a9567
_cod_depositor_comments 'Adding full bibliography for 4122315.cif.'
_cod_database_code 4122315

loop_
_symmetry_equiv_pos_as_xyz
'x, y, z'
'-x, -y, z'
'x+1/2, -y+1/2, -z'
'-x+1/2, y+1/2, -z'

loop_
_atom_site_label
_atom_site_type_symbol
_atom_site_fract_x
_atom_site_fract_y
_atom_site_fract_z
_atom_site_U_iso_or_equiv
_atom_site_adp_type
_atom_site_occupancy
_atom_site_symmetry_multiplicity
_atom_site_calc_flag
_atom_site_refinement_flags
C1 C 1.12891(15) 0.9475(4) 0.8567(3) 0.0277(7) Uani 1 1 d .
C2 C 1.16614(15) 0.8575(3) 0.7494(3) 0.0289(7) Uani 1 1 d .
C3 C 1.13559(18) 0.7415(4) 0.6756(4) 0.0368(8) Uani 1 1 d .
H3 H 1.0925 0.7187 0.6931 0.044 Uiso 1 1 calc R
C4 C 1.1672(2) 0.6599(4) 0.5777(4) 0.0434(9) Uani 1 1 d .
H4 H 1.1453 0.5839 0.5270 0.052 Uiso 1 1 calc R
C5 C 1.2309(2) 0.6881(5) 0.5530(4) 0.0474(10) Uani 1 1 d .
H5 H 1.2528 0.6309 0.4866 0.057 Uiso 1 1 calc R
C6 C 1.26214(19) 0.8014(5) 0.6271(4) 0.0425(9) Uani 1 1 d .
H6 H 1.3057 0.8216 0.6116 0.051 Uiso 1 1 calc R
C7 C 1.22987(16) 0.8847(4) 0.7232(4) 0.0348(7) Uani 1 1 d .
H7 H 1.2517 0.9622 0.7725 0.042 Uiso 1 1 calc R
C8 C 1.16370(15) 0.9226(4) 0.9894(3) 0.0311(7) Uani 1 1 d .
C9 C 1.14083(19) 0.8129(4) 1.0766(4) 0.0394(8) Uani 1 1 d .
H9 H 1.1046 0.7536 1.0534 0.047 Uiso 1 1 calc R
C10 C 1.1704(2) 0.7874(5) 1.2000(4) 0.0546(11) Uani 1 1 d .
H10 H 1.1540 0.7123 1.2600 0.066 Uiso 1 1 calc R
C11 C 1.2233(2) 0.8719(5) 1.2329(4) 0.0516(10) Uani 1 1 d .
H11 H 1.2434 0.8553 1.3160 0.062 Uiso 1 1 calc R
C12 C 1.24709(19) 0.9806(5) 1.1460(4) 0.0451(9) Uani 1 1 d .
H12 H 1.2839 1.0377 1.1689 0.054 Uiso 1 1 calc R
C13 C 1.21786(15) 1.0071(5) 1.0259(3) 0.0369(7) Uani 1 1 d .
H13 H 1.2345 1.0833 0.9671 0.044 Uiso 1 1 calc R
C14 C 1.12854(15) 1.1262(4) 0.8242(4) 0.0337(8) Uani 1 1 d .
H14 H 1.1715 1.1608 0.7955 0.040 Uiso 1 1 calc R
C15 C 1.10500(18) 1.2273(5) 0.9425(5) 0.0449(9) Uani 1 1 d .
H15A H 1.0841 1.1611 1.0099 0.054 Uiso 1 1 calc R
H15B H 1.1410 1.2815 0.9850 0.054 Uiso 1 1 calc R
C16 C 1.0587(2) 1.3442(5) 0.8866(5) 0.0567(12) Uani 1 1 d .
H16A H 1.0152 1.3211 0.9168 0.068 Uiso 1 1 calc R
H16B H 1.0700 1.4512 0.9143 0.068 Uiso 1 1 calc R
C17 C 1.0000 1.0000 0.2898(7) 0.076(2) Uani 1 2 d S
H17 H 1.0000 1.0000 0.1955 0.091 Uiso 1 2 calc SR
C18 C 0.9499(3) 0.9390(6) 0.3594(5) 0.0604(12) Uani 1 1 d .
H18 H 0.9144 0.8984 0.3134 0.072 Uiso 1 1 calc R
C19 C 0.95146(18) 0.9368(5) 0.4988(4) 0.0412(9) Uani 1 1 d .
C20 C 0.89827(18) 0.8743(5) 0.5830(4) 0.0438(9) Uani 1 1 d .
H20A H 0.8637 0.9517 0.5857 0.053 Uiso 1 1 calc R
H20B H 0.8815 0.7782 0.5419 0.053 Uiso 1 1 calc R
C21 C 0.93599(18) 0.6735(4) 0.7381(5) 0.0529(11) Uani 1 1 d .
H21A H 0.9767 0.6492 0.6942 0.063 Uiso 1 1 calc R
H21B H 0.9029 0.6040 0.7020 0.063 Uiso 1 1 calc R
N1 N 1.0000 1.0000 0.5651(4) 0.0371(8) Uani 1 2 d S
N2 N 0.91872(13) 0.8399(3) 0.7187(3) 0.0368(7) Uani 1 1 d .
O1 O 1.06754(11) 0.8943(3) 0.8648(3) 0.0345(6) Uani 1 1 d .
Fe Fe 1.0000 1.0000 0.77356(7) 0.0313(2) Uani 1 2 d S

loop_
_atom_site_aniso_label
_atom_site_aniso_U_11
_atom_site_aniso_U_22
_atom_site_aniso_U_33
_atom_site_aniso_U_23
_atom_site_aniso_U_13
_atom_site_aniso_U_12
C1 0.0205(15) 0.0279(16) 0.0346(17) 0.0010(13) 0.0007(13) -0.0008(12)
C2 0.0285(16) 0.0273(15) 0.0309(18) 0.0057(13) -0.0028(13) 0.0003(12)
C3 0.0366(19) 0.0358(18) 0.0379(18) 0.0029(15) -0.0039(16) -0.0057(15)
C4 0.057(2) 0.0378(19) 0.0354(18) -0.0031(15) -0.0034(18) -0.0047(18)
C5 0.062(3) 0.044(2) 0.037(2) 0.0009(17) 0.0111(19) 0.0004(19)
C6 0.039(2) 0.045(2) 0.044(2) 0.0028(17) 0.0110(17) 0.0024(16)
C7 0.0299(16) 0.0350(16) 0.0393(17) 0.0000(16) 0.0021(15) -0.0006(13)
C8 0.0274(16) 0.0303(16) 0.0355(18) -0.0016(14) 0.0029(14) 0.0064(13)
C9 0.041(2) 0.0359(18) 0.0412(19) 0.0043(16) 0.0075(16) 0.0019(16)
C10 0.067(3) 0.050(2) 0.046(2) 0.0102(19) 0.006(2) 0.006(2)
C11 0.062(3) 0.054(2) 0.038(2) -0.0034(19) -0.0103(19) 0.015(2)
C12 0.046(2) 0.046(2) 0.0435(19) -0.0095(19) -0.0080(15) 0.0069(18)
C13 0.0314(16) 0.0392(17) 0.0401(17) -0.001(2) -0.0016(13) 0.0027(17)
C14 0.0220(16) 0.0297(17) 0.049(2) 0.0066(16) -0.0023(15) -0.0036(14)
C15 0.0323(19) 0.0367(19) 0.066(3) -0.0031(18) 0.0000(18) -0.0006(15)
C16 0.042(2) 0.032(2) 0.096(4) -0.009(2) -0.007(2) 0.0047(16)
C17 0.105(6) 0.078(5) 0.046(3) 0.000 0.000 -0.016(5)
C18 0.067(3) 0.064(3) 0.051(2) -0.012(2) -0.009(2) -0.005(2)
C19 0.0353(19) 0.0418(19) 0.047(2) -0.0102(17) 0.0007(17) 0.0049(15)
C20 0.0309(19) 0.050(2) 0.051(2) -0.0200(19) -0.0021(17) 0.0008(17)
C21 0.036(2) 0.0281(17) 0.095(3) -0.016(2) 0.009(2) 0.0019(14)
N1 0.0290(19) 0.041(2) 0.041(2) 0.000 0.000 0.009(2)
N2 0.0260(14) 0.0313(14) 0.0530(17) -0.0094(14) 0.0053(14) 0.0009(11)
O1 0.0198(11) 0.0306(12) 0.0529(14) 0.0077(11) 0.0007(10) -0.0025(9)
Fe 0.0176(3) 0.0322(3) 0.0442(4) 0.000 0.000 -0.0005(3)

loop_
_atom_type_symbol
_atom_type_description
_atom_type_scat_dispersion_real
_atom_type_scat_dispersion_imag
_atom_type_scat_source
C C 0.0033 0.0016 'International Tables Vol C Tables 4.2.6.8 and 6.1.1.4'
H H 0.0000 0.0000 'International Tables Vol C Tables 4.2.6.8 and 6.1.1.4'
N N 0.0061 0.0033 'International Tables Vol C Tables 4.2.6.8 and 6.1.1.4'
O O 0.0106 0.0060 'International Tables Vol C Tables 4.2.6.8 and 6.1.1.4'
S S 0.1246 0.1234 'International Tables Vol C Tables 4.2.6.8 and 6.1.1.4'
Fe Fe 0.3463 0.8444 'International Tables Vol C Tables 4.2.6.8 and 6.1.1.4'
Cl Cl 0.1484 0.1585 'International Tables Vol C Tables 4.2.6.8 and 6.1.1.4'

loop_
_geom_angle_atom_site_label_1
_geom_angle_atom_site_label_2
_geom_angle_atom_site_label_3
_geom_angle
_geom_angle_site_symmetry_1
_geom_angle_site_symmetry_3
O1 C1 C8 110.7(3) . .
O1 C1 C2 110.8(3) . .
C8 C1 C2 107.1(2) . .
O1 C1 C14 109.4(3) . .
C8 C1 C14 108.6(3) . .
C2 C1 C14 110.3(3) . .
C7 C2 C3 117.7(3) . .
C7 C2 C1 122.8(3) . .
C3 C2 C1 119.5(3) . .
C4 C3 C2 121.0(4) . .
C4 C3 H3 119.5 . .
C2 C3 H3 119.5 . .
C3 C4 C5 120.5(4) . .
C3 C4 H4 119.7 . .
C5 C4 H4 119.7 . .
C6 C5 C4 119.0(4) . .
C6 C5 H5 120.5 . .
C4 C5 H5 120.5 . .
C7 C6 C5 120.2(4) . .
C7 C6 H6 119.9 . .
C5 C6 H6 119.9 . .
C6 C7 C2 121.5(3) . .
C6 C7 H7 119.2 . .
C2 C7 H7 119.2 . .
C9 C8 C13 118.3(3) . .
C9 C8 C1 118.8(3) . .
C13 C8 C1 123.0(3) . .
C8 C9 C10 120.9(4) . .
C8 C9 H9 119.5 . .
C10 C9 H9 119.5 . .
C11 C10 C9 119.5(4) . .
C11 C10 H10 120.3 . .
C9 C10 H10 120.3 . .
C10 C11 C12 120.2(4) . .
C10 C11 H11 119.9 . .
C12 C11 H11 119.9 . .
C11 C12 C13 120.5(4) . .
C11 C12 H12 119.8 . .
C13 C12 H12 119.8 . .
C12 C13 C8 120.7(4) . .
C12 C13 H13 119.7 . .
C8 C13 H13 119.7 . .
N2 C14 C15 102.9(3) 2_775 .
N2 C14 C1 110.1(3) 2_775 .
C15 C14 C1 112.8(3) . .
N2 C14 H14 110.3 2_775 .
C15 C14 H14 110.3 . .
C1 C14 H14 110.3 . .
C16 C15 C14 107.0(4) . .
C16 C15 H15A 110.3 . .
C14 C15 H15A 110.3 . .
C16 C15 H15B 110.3 . .
C14 C15 H15B 110.3 . .
H15A C15 H15B 108.6 . .
C21 C16 C15 104.7(4) 2_775 .
C21 C16 H16A 110.8 2_775 .
C15 C16 H16A 110.8 . .
C21 C16 H16B 110.8 2_775 .
C15 C16 H16B 110.8 . .
H16A C16 H16B 108.9 . .
C18 C17 C18 118.6(6) 2_775 .
C18 C17 H17 120.7 2_775 .
C18 C17 H17 120.7 . .
C17 C18 C19 119.9(5) . .
C17 C18 H18 120.1 . .
C19 C18 H18 120.1 . .
N1 C19 C18 120.7(4) . .
N1 C19 C20 115.8(3) . .
C18 C19 C20 123.4(4) . .
N2 C20 C19 112.1(3) . .
N2 C20 H20A 109.2 . .
C19 C20 H20A 109.2 . .
N2 C20 H20B 109.2 . .
C19 C20 H20B 109.2 . .
H20A C20 H20B 107.9 . .
N2 C21 C16 104.2(3) . 2_775
N2 C21 H21A 110.9 . .
C16 C21 H21A 110.9 2_775 .
N2 C21 H21B 110.9 . .
C16 C21 H21B 110.9 2_775 .
H21A C21 H21B 108.9 . .
C19 N1 C19 120.2(5) . 2_775
C19 N1 Fe 119.9(2) . .
C19 N1 Fe 119.9(2) 2_775 .
C20 N2 C14 115.4(3) . 2_775
C20 N2 C21 112.9(3) . .
C14 N2 C21 105.0(3) 2_775 .
C20 N2 Fe 109.2(2) . .
C14 N2 Fe 102.5(2) 2_775 .
C21 N2 Fe 111.3(2) . .
C1 O1 Fe 120.93(19) . .
O1 Fe O1 123.03(16) 2_775 .
O1 Fe N1 118.48(8) 2_775 .
O1 Fe N1 118.48(8) . .
O1 Fe N2 80.79(10) 2_775 .
O1 Fe N2 113.10(11) . .
N1 Fe N2 75.91(9) . .
O1 Fe N2 113.10(11) 2_775 2_775
O1 Fe N2 80.79(10) . 2_775
N1 Fe N2 75.91(9) . 2_775
N2 Fe N2 151.81(18) . 2_775

loop_
_geom_bond_atom_site_label_1
_geom_bond_atom_site_label_2
_geom_bond_distance
_geom_bond_site_symmetry_2
C1 O1 1.379(4) .
C1 C8 1.541(5) .
C1 C2 1.545(4) .
C1 C14 1.570(5) .
C2 C7 1.394(5) .
C2 C3 1.401(5) .
C3 C4 1.383(6) .
C3 H3 0.9500 .
C4 C5 1.392(6) .
C4 H4 0.9500 .
C5 C6 1.394(6) .
C5 H5 0.9500 .
C6 C7 1.384(5) .
C6 H6 0.9500 .
C7 H7 0.9500 .
C8 C9 1.376(5) .
C8 C13 1.406(5) .
C9 C10 1.409(6) .
C9 H9 0.9500 .
C10 C11 1.373(7) .
C10 H10 0.9500 .
C11 C12 1.376(6) .
C11 H11 0.9500 .
C12 C13 1.378(5) .
C12 H12 0.9500 .
C13 H13 0.9500 .
C14 N2 1.489(5) 2_775
C14 C15 1.557(6) .
C14 H14 1.0000 .
C15 C16 1.512(6) .
C15 H15A 0.9900 .
C15 H15B 0.9900 .
C16 C21 1.507(7) 2_775
C16 H16A 0.9900 .
C16 H16B 0.9900 .
C17 C18 1.375(6) 2_775
C17 C18 1.375(6) .
C17 H17 0.9500 .
C18 C19 1.405(6) .
C18 H18 0.9500 .
C19 N1 1.340(4) .
C19 C20 1.508(6) .
C20 N2 1.464(5) .
C20 H20A 0.9900 .
C20 H20B 0.9900 .
C21 N2 1.488(5) .
C21 C16 1.507(7) 2_775
C21 H21A 0.9900 .
C21 H21B 0.9900 .
N1 C19 1.340(4) 2_775
N1 Fe 2.100(4) .
N2 C14 1.489(5) 2_775
N2 Fe 2.271(3) .
O1 Fe 1.927(2) .
Fe O1 1.927(2) 2_775
Fe N2 2.271(3) 2_775

loop_
_platon_squeeze_void_nr
_platon_squeeze_void_average_x
_platon_squeeze_void_average_y
_platon_squeeze_void_average_z
_platon_squeeze_void_volume
_platon_squeeze_void_count_electrons
1 0.500 0.000 0.293 143.9 62.7
2 1.000 0.500 0.707 144.0 63.0
